data_2238382
loop_
_publ_author_name
'Bincy, Impichira Pykkat'
'Gopalakrishnan, Rengasamy'

_publ_section_title
;
 3-Hydroxyanilinium <i>p</i>-toluenesulfonate
;
_journal_coeditor_code KP2454
_journal_issue 8
_journal_name_full 'Acta Crystallographica Section E'
_journal_page_first o1277
_journal_paper_doi 10.1107/S1600536813018692
_journal_volume 69
_journal_year 2013
_chemical_formula_iupac 'C6 H8 N O +, C7 H7 O3 S -'
_chemical_formula_moiety 'C6 H8 N O +, C7 H7 O3 S -'
_chemical_formula_sum 'C13 H15 N O4 S'
_chemical_formula_weight 281.32
_chemical_name_systematic
;
3-Hydroxyanilinium <i>p</i>-toluenesulfonate
;
_space_group_IT_number 2
_symmetry_cell_setting triclinic
_symmetry_space_group_name_Hall '-P 1'
_symmetry_space_group_name_H-M 'P -1'
_atom_sites_solution_hydrogens geom
_atom_sites_solution_primary direct
_atom_sites_solution_secondary difmap
_audit_creation_method SHELXL-97
_cell_angle_alpha 96.787(2)
_cell_angle_beta 109.7010(10)
_cell_angle_gamma 91.324(2)
_cell_formula_units_Z 4
_cell_length_a 9.5775(3)
_cell_length_b 10.8224(3)
_cell_length_c 14.1445(4)
_cell_measurement_reflns_used 7098
_cell_measurement_temperature 293(2)
_cell_measurement_theta_max 30.80
_cell_measurement_theta_min 2.28
_cell_volume 1367.50(7)
_computing_cell_refinement 'SAINT (Bruker, 2008)'
_computing_data_collection 'APEX2 (Bruker, 2008)'
_computing_data_reduction 'SAINT (Bruker, 2008)'
_computing_molecular_graphics 'ORTEP-3 for Windows (Farrugia, 2012)'
_computing_publication_material 'SHELXL97 (Sheldrick, 2008) and PLATON (Spek, 2009)'
_computing_structure_refinement 'SHELXL97 (Sheldrick, 2008)'
_computing_structure_solution 'SHELXS97 (Sheldrick, 2008)'
_diffrn_ambient_temperature 293(2)
_diffrn_measured_fraction_theta_full 0.992
_diffrn_measured_fraction_theta_max 0.992
_diffrn_measurement_device_type 'Bruker SMART APEXII area-detector'
_diffrn_measurement_method '\w and \f scans'
_diffrn_radiation_monochromator graphite
_diffrn_radiation_source 'fine-focus sealed tube'
_diffrn_radiation_type MoK\a
_diffrn_radiation_wavelength 0.71073
_diffrn_reflns_av_R_equivalents 0.0314
_diffrn_reflns_av_sigmaI/netI 0.0262
_diffrn_reflns_limit_h_max 13
_diffrn_reflns_limit_h_min -13
_diffrn_reflns_limit_k_max 15
_diffrn_reflns_limit_k_min -15
_diffrn_reflns_limit_l_max 20
_diffrn_reflns_limit_l_min -20
_diffrn_reflns_number 32207
_diffrn_reflns_theta_full 30.98
_diffrn_reflns_theta_max 30.98
_diffrn_reflns_theta_min 2.26
_exptl_absorpt_coefficient_mu 0.246
_exptl_absorpt_correction_T_max 0.9525
_exptl_absorpt_correction_T_min 0.9099
_exptl_absorpt_correction_type multi-scan
_exptl_absorpt_process_details '(<i>SADABS</i>; Bruker, 2008)'
_exptl_crystal_colour colourless
_exptl_crystal_density_diffrn 1.366
_exptl_crystal_density_method 'not measured'
_exptl_crystal_description block
_exptl_crystal_F_000 592
_exptl_crystal_size_max 0.30
_exptl_crystal_size_mid 0.25
_exptl_crystal_size_min 0.20
_refine_diff_density_max 0.353
_refine_diff_density_min -0.333
_refine_ls_extinction_coef 0.048(2)
_refine_ls_extinction_expression Fc^*^=kFc[1+0.001xFc^2^\l^3^/sin(2\q)]^-1/4^
_refine_ls_extinction_method 'SHELXL97 (Sheldrick, 2008)'
_refine_ls_goodness_of_fit_ref 1.028
_refine_ls_hydrogen_treatment mixed
_refine_ls_matrix_type full
_refine_ls_number_parameters 372
_refine_ls_number_reflns 8651
_refine_ls_number_restraints 6
_refine_ls_restrained_S_all 1.028
_refine_ls_R_factor_all 0.0560
_refine_ls_R_factor_gt 0.0402
_refine_ls_shift/su_max 0.001
_refine_ls_shift/su_mean 0.000
_refine_ls_structure_factor_coef Fsqd
_refine_ls_weighting_details 'calc w=1/[\s^2^(Fo^2^)+(0.0591P)^2^+0.3460P] where P=(Fo^2^+2Fc^2^)/3'
_refine_ls_weighting_scheme calc
_refine_ls_wR_factor_gt 0.1100
_refine_ls_wR_factor_ref 0.1217
_reflns_number_gt 6679
_reflns_number_total 8651
_reflns_threshold_expression I>2sigma(I)
_cod_data_source_file kp2454.cif
_cod_data_source_block I
_cod_database_code 2238382
_cod_database_fobs_code 2238382

loop_
_symmetry_equiv_pos_as_xyz
'x, y, z'
'-x, -y, -z'

loop_
_atom_site_type_symbol
_atom_site_label
_atom_site_fract_x
_atom_site_fract_y
_atom_site_fract_z
_atom_site_U_iso_or_equiv
_atom_site_adp_type
_atom_site_calc_flag
_atom_site_refinement_flags
_atom_site_occupancy
_atom_site_symmetry_multiplicity
C C1 0.79378(15) 0.72105(13) 0.22287(10) 0.0342(3) Uani d . 1 1
C C2 0.7663(2) 0.82072(15) 0.16737(13) 0.0509(4) Uani d . 1 1
H H2 0.7882 0.9023 0.1999 0.061 Uiso calc R 1 1
C C3 0.7056(2) 0.79676(18) 0.06283(13) 0.0595(5) Uani d . 1 1
H H3 0.6879 0.8634 0.0253 0.071 Uiso calc R 1 1
C C4 0.67079(19) 0.67706(18) 0.01284(12) 0.0515(4) Uani d . 1 1
C C5 0.6972(2) 0.57994(17) 0.06995(12) 0.0521(4) Uani d . 1 1
H H5 0.6734 0.4985 0.0375 0.063 Uiso calc R 1 1
C C6 0.75833(18) 0.60085(14) 0.17446(11) 0.0435(3) Uani d . 1 1
H H6 0.7754 0.5341 0.2118 0.052 Uiso calc R 1 1
C C7 0.6075(3) 0.6510(2) -0.10113(13) 0.0735(6) Uani d . 1 1
H H7A 0.5010 0.6440 -0.1227 0.110 Uiso calc R 1 1
H H7B 0.6424 0.5744 -0.1236 0.110 Uiso calc R 1 1
H H7C 0.6390 0.7180 -0.1297 0.110 Uiso calc R 1 1
C C8 0.86225(15) 0.26820(13) 0.17460(10) 0.0367(3) Uani d . 1 1
C C9 0.97997(17) 0.32943(17) 0.16045(12) 0.0495(4) Uani d . 1 1
H H9 1.0607 0.3644 0.2160 0.059 Uiso calc R 1 1
C C10 0.9775(2) 0.3387(2) 0.06314(13) 0.0576(4) Uani d . 1 1
H H10 1.0577 0.3796 0.0543 0.069 Uiso calc R 1 1
C C11 0.8593(2) 0.28898(18) -0.02095(12) 0.0526(4) Uani d . 1 1
C C12 0.7423(2) 0.2290(2) -0.00521(13) 0.0596(5) Uani d . 1 1
H H12 0.6609 0.1954 -0.0608 0.072 Uiso calc R 1 1
C C13 0.74287(18) 0.21754(18) 0.09124(13) 0.0526(4) Uani d . 1 1
H H13 0.6630 0.1758 0.1000 0.063 Uiso calc R 1 1
C C14 0.8580(3) 0.3018(3) -0.12599(15) 0.0793(7) Uani d . 1 1
H H14A 0.7661 0.2648 -0.1748 0.119 Uiso calc R 1 1
H H14B 0.9395 0.2603 -0.1375 0.119 Uiso calc R 1 1
H H14C 0.8677 0.3886 -0.1326 0.119 Uiso calc R 1 1
C C15 0.75233(16) 0.93763(12) 0.64225(10) 0.0366(3) Uani d . 1 1
C C16 0.60302(16) 0.91742(13) 0.58994(11) 0.0371(3) Uani d . 1 1
H H16 0.5676 0.9027 0.5195 0.044 Uiso calc R 1 1
C C17 0.50499(17) 0.91922(13) 0.64370(12) 0.0410(3) Uani d . 1 1
C C18 0.5603(2) 0.93703(17) 0.74827(13) 0.0548(4) Uani d . 1 1
H H18 0.4956 0.9377 0.7847 0.066 Uiso calc R 1 1
C C19 0.7110(2) 0.9538(2) 0.79838(13) 0.0652(5) Uani d . 1 1
H H19 0.7474 0.9644 0.8688 0.078 Uiso calc R 1 1
C C20 0.8098(2) 0.95514(19) 0.74635(13) 0.0553(4) Uani d . 1 1
H H20 0.9117 0.9675 0.7806 0.066 Uiso calc R 1 1
C C21 0.27809(14) 0.53847(13) 0.42602(9) 0.0326(3) Uani d . 1 1
C C22 0.31807(15) 0.65362(13) 0.40693(10) 0.0362(3) Uani d . 1 1
H H22 0.2743 0.7247 0.4240 0.043 Uiso calc R 1 1
C C23 0.42514(15) 0.66067(13) 0.36166(10) 0.0358(3) Uani d . 1 1
C C24 0.48849(15) 0.55399(14) 0.33565(10) 0.0389(3) Uani d . 1 1
H H24 0.5606 0.5592 0.3054 0.047 Uiso calc R 1 1
C C25 0.44440(15) 0.44001(14) 0.35467(11) 0.0395(3) Uani d . 1 1
H H25 0.4866 0.3685 0.3366 0.047 Uiso calc R 1 1
C C26 0.33822(15) 0.43084(13) 0.40027(10) 0.0357(3) Uani d . 1 1
H H26 0.3083 0.3541 0.4132 0.043 Uiso calc R 1 1
N N1 0.85435(15) 0.94075(12) 0.58541(10) 0.0397(3) Uani d D 1 1
N N2 0.17042(14) 0.53203(13) 0.47848(10) 0.0419(3) Uani d D 1 1
O O1 0.76020(13) 0.81258(14) 0.38830(9) 0.0607(3) Uani d . 1 1
O O2 1.00677(13) 0.82598(12) 0.38221(10) 0.0594(3) Uani d . 1 1
O O3 0.89749(14) 0.62868(11) 0.39024(8) 0.0508(3) Uani d . 1 1
O O4 0.74946(13) 0.33688(11) 0.31395(9) 0.0509(3) Uani d . 1 1
O O5 1.00949(12) 0.29535(12) 0.36731(8) 0.0513(3) Uani d . 1 1
O O6 0.82415(14) 0.12609(10) 0.29910(9) 0.0522(3) Uani d . 1 1
O O7 0.35802(13) 0.90516(13) 0.58862(9) 0.0551(3) Uani d . 1 1
H H7 0.3104 0.8967 0.6262 0.083 Uiso calc R 1 1
O O8 0.46157(13) 0.77577(11) 0.34359(10) 0.0525(3) Uani d . 1 1
H H8 0.5470 0.7784 0.3432 0.079 Uiso calc R 1 1
S S1 0.87120(4) 0.74922(3) 0.35574(2) 0.03467(9) Uani d . 1 1
S S2 0.86039(4) 0.25714(3) 0.29790(3) 0.03551(9) Uani d . 1 1
H H1C 0.899(2) 1.0158(12) 0.5934(16) 0.066(6) Uiso d D 1 1
H H1A 0.811(2) 0.9178(19) 0.5186(8) 0.062(6) Uiso d D 1 1
H H2A 0.0884(16) 0.5712(18) 0.4500(14) 0.064(6) Uiso d D 1 1
H H2C 0.206(2) 0.5702(19) 0.5421(9) 0.066(6) Uiso d D 1 1
H H2B 0.141(2) 0.4533(11) 0.4761(16) 0.069(6) Uiso d D 1 1
H H1B 0.928(2) 0.891(2) 0.6078(19) 0.092(8) Uiso d D 1 1

loop_
_atom_site_aniso_label
_atom_site_aniso_U_11
_atom_site_aniso_U_22
_atom_site_aniso_U_33
_atom_site_aniso_U_12
_atom_site_aniso_U_13
_atom_site_aniso_U_23
C1 0.0375(6) 0.0332(7) 0.0337(6) 0.0013(5) 0.0155(5) 0.0024(5)
C2 0.0696(11) 0.0362(8) 0.0451(8) 0.0021(7) 0.0172(7) 0.0060(6)
C3 0.0797(12) 0.0550(10) 0.0438(9) 0.0098(9) 0.0171(8) 0.0179(8)
C4 0.0536(9) 0.0647(11) 0.0354(7) 0.0083(8) 0.0147(7) 0.0041(7)
C5 0.0653(10) 0.0458(9) 0.0406(8) 0.0026(7) 0.0164(7) -0.0067(6)
C6 0.0576(9) 0.0340(7) 0.0384(7) 0.0036(6) 0.0165(6) 0.0025(6)
C7 0.0775(13) 0.1009(17) 0.0358(8) 0.0106(12) 0.0123(8) 0.0051(9)
C8 0.0357(6) 0.0386(7) 0.0367(6) 0.0019(5) 0.0155(5) -0.0004(5)
C9 0.0382(7) 0.0692(11) 0.0396(7) -0.0076(7) 0.0122(6) 0.0067(7)
C10 0.0505(9) 0.0800(13) 0.0469(9) -0.0038(8) 0.0217(7) 0.0131(8)
C11 0.0571(9) 0.0631(11) 0.0393(8) 0.0100(8) 0.0186(7) 0.0063(7)
C12 0.0554(10) 0.0741(13) 0.0395(8) -0.0054(9) 0.0092(7) -0.0079(8)
C13 0.0438(8) 0.0642(11) 0.0459(8) -0.0128(7) 0.0159(7) -0.0069(7)
C14 0.0955(16) 0.1021(18) 0.0428(10) 0.0034(14) 0.0267(10) 0.0109(10)
C15 0.0476(7) 0.0280(6) 0.0378(7) 0.0018(5) 0.0197(6) 0.0031(5)
C16 0.0465(7) 0.0315(7) 0.0371(7) 0.0051(5) 0.0184(6) 0.0072(5)
C17 0.0502(8) 0.0330(7) 0.0472(8) 0.0023(6) 0.0250(6) 0.0096(6)
C18 0.0688(11) 0.0593(10) 0.0480(9) -0.0016(8) 0.0352(8) 0.0078(8)
C19 0.0767(13) 0.0838(14) 0.0357(8) -0.0047(11) 0.0225(8) 0.0020(8)
C20 0.0539(9) 0.0676(11) 0.0404(8) -0.0054(8) 0.0141(7) -0.0007(7)
C21 0.0298(5) 0.0386(7) 0.0303(6) 0.0009(5) 0.0119(4) 0.0042(5)
C22 0.0362(6) 0.0357(7) 0.0399(7) 0.0062(5) 0.0162(5) 0.0071(5)
C23 0.0348(6) 0.0393(7) 0.0344(6) 0.0013(5) 0.0117(5) 0.0098(5)
C24 0.0361(6) 0.0496(8) 0.0336(6) 0.0018(6) 0.0168(5) 0.0014(6)
C25 0.0389(7) 0.0396(7) 0.0379(7) 0.0061(5) 0.0133(5) -0.0036(5)
C26 0.0355(6) 0.0326(7) 0.0362(6) -0.0015(5) 0.0097(5) 0.0024(5)
N1 0.0427(6) 0.0377(7) 0.0415(6) 0.0027(5) 0.0189(5) 0.0026(5)
N2 0.0398(6) 0.0464(8) 0.0474(7) 0.0022(5) 0.0244(6) 0.0089(6)
O1 0.0479(6) 0.0841(9) 0.0462(6) 0.0099(6) 0.0192(5) -0.0171(6)
O2 0.0465(6) 0.0594(8) 0.0633(8) -0.0198(5) 0.0110(5) 0.0007(6)
O3 0.0629(7) 0.0467(6) 0.0389(5) -0.0019(5) 0.0112(5) 0.0101(5)
O4 0.0560(6) 0.0547(7) 0.0506(6) 0.0180(5) 0.0296(5) 0.0042(5)
O5 0.0436(6) 0.0681(8) 0.0385(5) -0.0068(5) 0.0109(4) 0.0042(5)
O6 0.0699(8) 0.0373(6) 0.0604(7) -0.0009(5) 0.0379(6) 0.0036(5)
O7 0.0474(6) 0.0701(8) 0.0574(7) 0.0041(5) 0.0281(5) 0.0147(6)
O8 0.0503(6) 0.0459(6) 0.0711(8) 0.0014(5) 0.0294(6) 0.0210(6)
S1 0.03290(16) 0.03659(18) 0.03343(16) -0.00323(12) 0.01232(12) -0.00138(12)
S2 0.03677(17) 0.03538(18) 0.03731(17) 0.00095(12) 0.01806(13) 0.00041(13)

loop_
_atom_type_symbol
_atom_type_description
_atom_type_scat_dispersion_real
_atom_type_scat_dispersion_imag
_atom_type_scat_source
C C 0.0033 0.0016 'International Tables Vol C Tables 4.2.6.8 and 6.1.1.4'
H H 0.0000 0.0000 'International Tables Vol C Tables 4.2.6.8 and 6.1.1.4'
N N 0.0061 0.0033 'International Tables Vol C Tables 4.2.6.8 and 6.1.1.4'
O O 0.0106 0.0060 'International Tables Vol C Tables 4.2.6.8 and 6.1.1.4'
S S 0.1246 0.1234 'International Tables Vol C Tables 4.2.6.8 and 6.1.1.4'

loop_
_geom_angle_atom_site_label_1
_geom_angle_atom_site_label_2
_geom_angle_atom_site_label_3
_geom_angle
C6 C1 C2 120.23(14)
C6 C1 S1 120.08(11)
C2 C1 S1 119.68(11)
C3 C2 C1 118.87(15)
C3 C2 H2 120.6
C1 C2 H2 120.6
C4 C3 C2 121.79(16)
C4 C3 H3 119.1
C2 C3 H3 119.1
C3 C4 C5 118.09(15)
C3 C4 C7 121.74(17)
C5 C4 C7 120.17(17)
C4 C5 C6 121.47(15)
C4 C5 H5 119.3
C6 C5 H5 119.3
C1 C6 C5 119.52(14)
C1 C6 H6 120.2
C5 C6 H6 120.2
C4 C7 H7A 109.5
C4 C7 H7B 109.5
H7A C7 H7B 109.5
C4 C7 H7C 109.5
H7A C7 H7C 109.5
H7B C7 H7C 109.5
C9 C8 C13 119.39(14)
C9 C8 S2 120.82(11)
C13 C8 S2 119.77(11)
C8 C9 C10 119.68(15)
C8 C9 H9 120.2
C10 C9 H9 120.2
C11 C10 C9 121.79(16)
C11 C10 H10 119.1
C9 C10 H10 119.1
C12 C11 C10 117.65(15)
C12 C11 C14 121.49(18)
C10 C11 C14 120.85(18)
C11 C12 C13 121.62(16)
C11 C12 H12 119.2
C13 C12 H12 119.2
C8 C13 C12 119.86(16)
C8 C13 H13 120.1
C12 C13 H13 120.1
C11 C14 H14A 109.5
C11 C14 H14B 109.5
H14A C14 H14B 109.5
C11 C14 H14C 109.5
H14A C14 H14C 109.5
H14B C14 H14C 109.5
C16 C15 C20 122.37(14)
C16 C15 N1 118.85(12)
C20 C15 N1 118.79(14)
C15 C16 C17 119.05(13)
C15 C16 H16 120.5
C17 C16 H16 120.5
O7 C17 C18 123.59(14)
O7 C17 C16 116.90(13)
C18 C17 C16 119.50(15)
C19 C18 C17 119.91(15)
C19 C18 H18 120.0
C17 C18 H18 120.0
C18 C19 C20 121.41(16)
C18 C19 H19 119.3
C20 C19 H19 119.3
C15 C20 C19 117.71(16)
C15 C20 H20 121.1
C19 C20 H20 121.1
C26 C21 C22 122.64(12)
C26 C21 N2 119.15(12)
C22 C21 N2 118.18(12)
C21 C22 C23 118.24(13)
C21 C22 H22 120.9
C23 C22 H22 120.9
O8 C23 C22 116.68(13)
O8 C23 C24 122.94(12)
C22 C23 C24 120.38(13)
C25 C24 C23 119.83(12)
C25 C24 H24 120.1
C23 C24 H24 120.1
C24 C25 C26 120.79(13)
C24 C25 H25 119.6
C26 C25 H25 119.6
C21 C26 C25 118.11(13)
C21 C26 H26 120.9
C25 C26 H26 120.9
C15 N1 H1C 112.1(14)
C15 N1 H1A 113.8(13)
H1C N1 H1A 106.9(19)
C15 N1 H1B 110.6(17)
H1C N1 H1B 105(2)
H1A N1 H1B 108(2)
C21 N2 H2A 112.7(13)
C21 N2 H2C 112.2(14)
H2A N2 H2C 104.0(19)
C21 N2 H2B 109.9(14)
H2A N2 H2B 106.4(19)
H2C N2 H2B 111(2)
C17 O7 H7 109.5
C23 O8 H8 109.5
O2 S1 O3 111.93(8)
O2 S1 O1 112.03(8)
O3 S1 O1 112.64(8)
O2 S1 C1 108.04(7)
O3 S1 C1 106.42(6)
O1 S1 C1 105.28(7)
O4 S2 O5 113.19(7)
O4 S2 O6 112.69(7)
O5 S2 O6 110.65(8)
O4 S2 C8 107.33(7)
O5 S2 C8 106.67(6)
O6 S2 C8 105.79(7)

loop_
_geom_bond_atom_site_label_1
_geom_bond_atom_site_label_2
_geom_bond_distance
C1 C6 1.374(2)
C1 C2 1.387(2)
C1 S1 1.7576(14)
C2 C3 1.384(2)
C2 H2 0.9300
C3 C4 1.376(3)
C3 H3 0.9300
C4 C5 1.377(3)
C4 C7 1.507(2)
C5 C6 1.382(2)
C5 H5 0.9300
C6 H6 0.9300
C7 H7A 0.9600
C7 H7B 0.9600
C7 H7C 0.9600
C8 C9 1.378(2)
C8 C13 1.381(2)
C8 S2 1.7682(14)
C9 C10 1.384(2)
C9 H9 0.9300
C10 C11 1.378(2)
C10 H10 0.9300
C11 C12 1.377(3)
C11 C14 1.504(2)
C12 C13 1.383(2)
C12 H12 0.9300
C13 H13 0.9300
C14 H14A 0.9600
C14 H14B 0.9600
C14 H14C 0.9600
C15 C16 1.369(2)
C15 C20 1.375(2)
C15 N1 1.4617(18)
C16 C17 1.3923(19)
C16 H16 0.9300
C17 O7 1.3543(19)
C17 C18 1.380(2)
C18 C19 1.374(3)
C18 H18 0.9300
C19 C20 1.381(3)
C19 H19 0.9300
C20 H20 0.9300
C21 C26 1.3760(19)
C21 C22 1.3783(19)
C21 N2 1.4641(16)
C22 C23 1.3849(18)
C22 H22 0.9300
C23 O8 1.3617(17)
C23 C24 1.385(2)
C24 C25 1.380(2)
C24 H24 0.9300
C25 C26 1.3830(19)
C25 H25 0.9300
C26 H26 0.9300
N1 H1C 0.885(9)
N1 H1A 0.895(9)
N1 H1B 0.893(10)
N2 H2A 0.895(9)
N2 H2C 0.892(9)
N2 H2B 0.886(9)
O1 S1 1.4497(11)
O2 S1 1.4370(11)
O3 S1 1.4444(12)
O4 S2 1.4435(11)
O5 S2 1.4511(11)
O6 S2 1.4558(11)
O7 H7 0.8200
O8 H8 0.8200

loop_
_geom_hbond_atom_site_label_D
_geom_hbond_atom_site_label_H
_geom_hbond_atom_site_label_A
_geom_hbond_site_symmetry_A
_geom_hbond_distance_DH
_geom_hbond_distance_HA
_geom_hbond_distance_DA
_geom_hbond_angle_DHA
O7 H7 O6 2_666 0.82 1.95 2.7657(16) 173(2)
N2 H2C O4 2_666 0.892(9) 2.062(10) 2.9441(18) 170(2)
N2 H2B O3 2_666 0.886(9) 2.311(19) 2.9020(17) 124(2)
N2 H2A O3 1_455 0.895(9) 1.892(10) 2.7784(18) 170(2)
N2 H2B O5 1_455 0.886(9) 2.201(16) 2.9395(19) 141(2)
N1 H1B O5 2_766 0.893(10) 2.149(16) 2.9406(19) 147(2)
N1 H1B O6 2_766 0.893(10) 2.319(16) 3.1087(19) 147(2)
N1 H1C O2 2_776 0.885(9) 1.857(10) 2.7410(18) 177(2)
O8 H8 O1 . 0.82 1.94 2.7216(17) 160
N1 H1A O1 . 0.895(9) 1.951(12) 2.8007(17) 158(2)

loop_
_geom_torsion_atom_site_label_1
_geom_torsion_atom_site_label_2
_geom_torsion_atom_site_label_3
_geom_torsion_atom_site_label_4
_geom_torsion
C6 C1 C2 C3 -1.3(3)
S1 C1 C2 C3 179.86(14)
C1 C2 C3 C4 0.6(3)
C2 C3 C4 C5 0.4(3)
C2 C3 C4 C7 -178.76(19)
C3 C4 C5 C6 -0.7(3)
C7 C4 C5 C6 178.48(18)
C2 C1 C6 C5 1.0(2)
S1 C1 C6 C5 179.85(13)
C4 C5 C6 C1 0.0(3)
C13 C8 C9 C10 -0.4(3)
S2 C8 C9 C10 -178.85(14)
C8 C9 C10 C11 0.5(3)
C9 C10 C11 C12 0.0(3)
C9 C10 C11 C14 179.1(2)
C10 C11 C12 C13 -0.6(3)
C14 C11 C12 C13 -179.7(2)
C9 C8 C13 C12 -0.2(3)
S2 C8 C13 C12 178.26(15)
C11 C12 C13 C8 0.7(3)
C20 C15 C16 C17 2.5(2)
N1 C15 C16 C17 -177.51(13)
C15 C16 C17 O7 176.70(13)
C15 C16 C17 C18 -2.2(2)
O7 C17 C18 C19 -178.30(17)
C16 C17 C18 C19 0.5(3)
C17 C18 C19 C20 1.0(3)
C16 C15 C20 C19 -1.0(3)
N1 C15 C20 C19 179.00(17)
C18 C19 C20 C15 -0.8(3)
C26 C21 C22 C23 -1.2(2)
N2 C21 C22 C23 176.98(12)
C21 C22 C23 O8 179.78(12)
C21 C22 C23 C24 0.7(2)
O8 C23 C24 C25 -178.89(13)
C22 C23 C24 C25 0.2(2)
C23 C24 C25 C26 -0.5(2)
C22 C21 C26 C25 0.9(2)
N2 C21 C26 C25 -177.28(12)
C24 C25 C26 C21 0.0(2)
C6 C1 S1 O2 126.15(13)
C2 C1 S1 O2 -54.99(14)
C6 C1 S1 O3 5.78(14)
C2 C1 S1 O3 -175.36(13)
C6 C1 S1 O1 -113.99(13)
C2 C1 S1 O1 64.87(14)
C9 C8 S2 O4 108.94(14)
C13 C8 S2 O4 -69.52(15)
C9 C8 S2 O5 -12.66(16)
C13 C8 S2 O5 168.88(13)
C9 C8 S2 O6 -130.52(14)
C13 C8 S2 O6 51.02(15)
